data_7206666
loop_
_publ_author_name
'Calder\'on-Casado, Ainhoa'
'Barandika, Gotzone'
'Baz\'an, Bego\~na'
'Urtiaga, Miren-Karmele'
'Vallcorba, Oriol'
'Rius, Jordi'
'Miravittles, Carles'
'Arriortua, Mar\'ia-Isabel'

_publ_section_title
;
 Solid-state transformation of the MOF
 [Ni2(bipy)1.5(PDC)2(H2O)2]&#x00B7;3.5H2O
;
_journal_issue 22
_journal_name_full CrystEngComm
_journal_page_first 6831
_journal_paper_doi 10.1039/c1ce05594a
_journal_volume 13
_journal_year 2011
_chemical_formula_moiety 'C29 H17 N5 Ni2 O9'
_chemical_formula_sum 'C29 H17 N5 Ni2 O9'
_chemical_formula_weight 697.87
_chemical_name_systematic
;
?
;
_space_group_IT_number 14
_symmetry_cell_setting monoclinic
_symmetry_Int_Tables_number 14
_symmetry_space_group_name_Hall '-P 2yn'
_symmetry_space_group_name_H-M 'P 1 21/n 1'
_cell_angle_alpha 90.0000
_cell_angle_beta 95.047(4)
_cell_angle_gamma 90.0000
_cell_formula_units_Z 4
_cell_length_a 13.6038(7)
_cell_length_b 10.8508(7)
_cell_length_c 19.3004(12)
_cell_volume 2837.9(3)
_cod_data_source_file c1ce05594a.txt
_cod_data_source_block '[ni2(4,4-bipy)2(2,5-PDC(H))2(OH)]'
_cod_original_cell_volume 2837.9(4)
_cod_original_sg_symbol_H-M 'P 21/n'
_cod_database_code 7206666

loop_
_symmetry_equiv_pos_as_xyz
+X,+Y,+Z
-X,-Y,-Z
+X+1/2,-Y+1/2,+Z+1/2
-X+1/2,+Y+1/2,-Z+1/2

loop_
_atom_site_label
_atom_site_type_symbol
_atom_site_fract_x
_atom_site_fract_y
_atom_site_fract_z
_atom_site_occupancy
_atom_site_U_iso_or_equiv
C18 C 0.2943(10) -0.1165(13) -0.0117(16) 1.00000 0.119
H18 H 0.2380 -0.1273 -0.0420 1.00000 0.119
C19 C 0.3737(8) -0.0519(11) -0.0319(11) 1.00000 0.119
H19 H 0.3700 -0.0191 -0.0765 1.00000 0.119
C20 C 0.4564(6) -0.0353(6) 0.0115(7) 1.00000 0.119
C21 C 0.4588(16) -0.0856(9) 0.0770(8) 1.00000 0.119
H21 H 0.5146 -0.0759 0.1081 1.00000 0.119
C22 C 0.3771(19) -0.1488(9) 0.0936(13) 1.00000 0.119
H22 H 0.3796 -0.1824 0.1381 1.00000 0.119
N4 N 0.2958(16) -0.1655(11) 0.0520(18) 1.00000 0.119
C3 C -0.3422(16) -0.2470(15) -0.0434(15) 1.00000 0.119
C2 C -0.3634(19) -0.3122(13) 0.0149(17) 1.00000 0.119
H2 H -0.4199 -0.3609 0.0131 1.00000 0.119
C1 C -0.3024(23) -0.3053(17) 0.0752(16) 1.00000 0.119
H1 H -0.3183 -0.3496 0.1139 1.00000 0.119
C4 C -0.2579(18) -0.1760(12) -0.0389(16) 1.00000 0.119
H4 H -0.2413 -0.1317 -0.0775 1.00000 0.119
C5 C -0.1991(17) -0.1718(15) 0.0222(18) 1.00000 0.119
H5 H -0.1424 -0.1235 0.0243 1.00000 0.119
C6 C -0.5390(16) -0.3461(20) -0.1802(20) 1.00000 0.119
H6 H -0.5879 -0.4062 -0.1850 1.00000 0.119
C7 C -0.4791(17) -0.3402(14) -0.1181(18) 1.00000 0.119
H7 H -0.4881 -0.3954 -0.0823 1.00000 0.119
C8 C -0.4059(16) -0.2526(14) -0.1091(15) 1.00000 0.119
C9 C -0.3959(17) -0.1737(14) -0.1637(16) 1.00000 0.119
H9 H -0.3477 -0.1127 -0.1603 1.00000 0.119
C10 C -0.4589(20) -0.1866(20) -0.2233(16) 1.00000 0.119
H10 H -0.4514 -0.1323 -0.2597 1.00000 0.119
N1 N -0.2191(22) -0.2355(20) 0.0806(16) 1.00000 0.119
N2 N -0.5298(18) -0.2701(25) -0.2332(17) 1.00000 0.119
Ni1 NI -0.1199(11) -0.2202(11) 0.1750(10) 1.00000 0.119
O6 O -0.0940(34) -0.3972(29) 0.1716(27) 1.00000 0.119
Ni2 NI 0.1623(8) -0.2201(12) 0.0912(8) 1.00000 0.119
N3 N -0.1088(11) -0.0286(12) 0.1770(6) 1.00000 0.119
C11 C -0.1618(10) 0.0602(18) 0.2042(6) 1.00000 0.119
H11 H -0.2101 0.0358 0.2325 1.00000 0.119
C12 C -0.1484(10) 0.1850(17) 0.1922(6) 1.00000 0.119
C13 C -0.0778(11) 0.2222(18) 0.1509(6) 1.00000 0.119
H13 H -0.0690 0.3059 0.1431 1.00000 0.119
C14 C -0.0213(10) 0.1335(18) 0.1218(6) 1.00000 0.119
H14 H 0.0274 0.1565 0.0934 1.00000 0.119
C15 C -0.0397(10) 0.0112(17) 0.1366(6) 1.00000 0.119
C16 C 0.0211(10) -0.0869(18) 0.1056(6) 1.00000 0.119
O1 O 0.0014(8) -0.1972(19) 0.1207(5) 1.00000 0.119
O2 O 0.0847(11) -0.0495(19) 0.0680(6) 1.00000 0.119
C17 C -0.2121(11) 0.2803(20) 0.2256(6) 1.00000 0.119
O3 O -0.1978(17) 0.3934(21) 0.2170(9) 1.00000 0.119
O4 O -0.2756(10) 0.2336(28) 0.2600(6) 1.00000 0.119
N5 N 0.2112(9) -0.3986(15) 0.1190(10) 1.00000 0.119
C26 C 0.1386(10) -0.5966(14) 0.1083(12) 1.00000 0.119
H26 H 0.0998 -0.6531 0.0820 1.00000 0.119
C23 C 0.2507(10) -0.4247(20) 0.1819(11) 1.00000 0.119
H23 H 0.2891 -0.3666 0.2073 1.00000 0.119
C24 C 0.2363(10) -0.5394(21) 0.2114(11) 1.00000 0.119
C25 C 0.1804(11) -0.6251(18) 0.1746(12) 1.00000 0.119
H25 H 0.1700 -0.7022 0.1937 1.00000 0.119
C27 C 0.1560(7) -0.4813(14) 0.0821(10) 1.00000 0.119
C28 C 0.1170(7) -0.4379(20) 0.0109(10) 1.00000 0.119
O7 O 0.1068(8) -0.3216(21) 0.0018(12) 1.00000 0.119
O8 O 0.0983(9) -0.5179(28) -0.0349(13) 1.00000 0.119
C29 C 0.2848(11) -0.5628(23) 0.2840(11) 1.00000 0.119
O9 O 0.2740(16) -0.6697(23) 0.3066(18) 1.00000 0.119
O10 O 0.3284(12) -0.4716(26) 0.3110(15) 1.00000 0.119
